data_7038410
loop_
_publ_author_name
'Mao, Chen-Yu'
'Liao, Wei-Qiang'
'Wang, Zhong-Xia'
'Li, Peng-Fei'
'Lv, Xing-Hui'
'Ye, Heng-Yun'
'Zhang, Yi'

_publ_section_title
;
 Structural characterization, phase transition and switchable dielectric
 behaviors in a new zigzag chain organic-inorganic hybrid compound:
 [C3H7NH3]2SbI5.
;
_journal_issue 12
_journal_name_full 'Dalton transactions (Cambridge, England : 2003)'
_journal_page_first 5229
_journal_page_last 5233
_journal_paper_doi 10.1039/c5dt04939c
_journal_volume 45
_journal_year 2016
_chemical_formula_moiety 'I4 Sb, 2(C3 H10 N), I'
_chemical_formula_sum 'C6 H20 I5 N2 Sb'
_chemical_formula_weight 876.50
_space_group_crystal_system orthorhombic
_space_group_IT_number 60
_space_group_name_Hall '-P 2n 2ab'
_space_group_name_H-M_alt 'P b c n'
_symmetry_space_group_name_Hall '-P 2n 2ab'
_symmetry_space_group_name_H-M 'P b c n'
_atom_sites_solution_hydrogens geom
_audit_block_doi 10.5517/cc1kbylf
_audit_creation_method SHELXL-2014/7
_audit_update_record
;
2016-01-22 deposited with the CCDC.
2016-02-15 downloaded from the CCDC.
;
_cell_angle_alpha 90
_cell_angle_beta 90
_cell_angle_gamma 90
_cell_formula_units_Z 4
_cell_length_a 14.640(12)
_cell_length_b 16.039(16)
_cell_length_c 8.430(8)
_cell_measurement_reflns_used 1741
_cell_measurement_temperature 293(2)
_cell_measurement_theta_max 24.987
_cell_measurement_theta_min 3.064
_cell_volume 1979(3)
_computing_cell_refinement 'CrystalClear (Rigaku, 2005)'
_computing_data_collection 'CrystalClear (Rigaku, 2005)'
_computing_data_reduction 'CrystalClear (Rigaku, 2005)'
_computing_molecular_graphics 'DIAMOND (Brandenburg & Putz, 2005)'
_computing_publication_material 'PRPKAPPA (Ferguson, 1999)'
_computing_structure_refinement 'SHELXL-2014/7 (Sheldrick, 2014)'
_computing_structure_solution 'SHELXL-2014/7 (Sheldrick, 2014)'
_diffrn_ambient_temperature 293(2)
_diffrn_measured_fraction_theta_full 0.995
_diffrn_measured_fraction_theta_max 0.995
_diffrn_measurement_device_type 'Rigaku SCXmini diffractometer'
_diffrn_measurement_method '\w scans'
_diffrn_radiation_type MoK\a
_diffrn_radiation_wavelength 0.71073
_diffrn_reflns_av_R_equivalents 0.0489
_diffrn_reflns_av_unetI/netI 0.0221
_diffrn_reflns_Laue_measured_fraction_full 0.995
_diffrn_reflns_Laue_measured_fraction_max 0.995
_diffrn_reflns_limit_h_max 17
_diffrn_reflns_limit_h_min -17
_diffrn_reflns_limit_k_max 19
_diffrn_reflns_limit_k_min -19
_diffrn_reflns_limit_l_max 10
_diffrn_reflns_limit_l_min -10
_diffrn_reflns_number 16452
_diffrn_reflns_point_group_measured_fraction_full 0.995
_diffrn_reflns_point_group_measured_fraction_max 0.995
_diffrn_reflns_theta_full 24.987
_diffrn_reflns_theta_max 24.987
_diffrn_reflns_theta_min 3.064
_exptl_absorpt_coefficient_mu 9.170
_exptl_absorpt_correction_T_max 1.0000
_exptl_absorpt_correction_T_min 0.7382
_exptl_absorpt_correction_type multi-scan
_exptl_absorpt_process_details 'CrystalClear (Rigaku, 2005)'
_exptl_crystal_colour red
_exptl_crystal_density_diffrn 2.940
_exptl_crystal_description block
_exptl_crystal_F_000 1544
_exptl_crystal_size_max 0.34
_exptl_crystal_size_mid 0.30
_exptl_crystal_size_min 0.26
_refine_diff_density_max 0.918
_refine_diff_density_min -0.635
_refine_diff_density_rms 0.156
_refine_ls_extinction_method none
_refine_ls_goodness_of_fit_ref 1.088
_refine_ls_hydrogen_treatment constr
_refine_ls_matrix_type full
_refine_ls_number_parameters 68
_refine_ls_number_reflns 1733
_refine_ls_number_restraints 1
_refine_ls_restrained_S_all 1.099
_refine_ls_R_factor_all 0.0433
_refine_ls_R_factor_gt 0.0409
_refine_ls_shift/su_max 0.000
_refine_ls_shift/su_mean 0.000
_refine_ls_structure_factor_coef Fsqd
_refine_ls_weighting_details 'w=1/[\s^2^(Fo^2^)+(0.0213P)^2^+20.4424P] where P=(Fo^2^+2Fc^2^)/3'
_refine_ls_weighting_scheme calc
_refine_ls_wR_factor_gt 0.0809
_refine_ls_wR_factor_ref 0.0821
_reflns_Friedel_coverage 0.000
_reflns_number_gt 1675
_reflns_number_total 1741
_reflns_threshold_expression 'I > 2\s(I)'
_cod_data_source_file c5dt04939c2.cif
_cod_data_source_block 1
_cod_depositor_comments
;
The following automatic conversions were performed:

'_exptl_absorpt_correction_type' value 'Multi-scan' changed to
'multi-scan' according to
/usr/data/users/saulius/crontab/automatic-downloads/rss-feeds/RSC/lib/dictionaries/cif_core.dic
dictionary named 'cif_core.dic' version 2.4.2 from 2011-04-26.

Automatic conversion script
Id: cif_fix_values 4268 2015-11-12 08:31:59Z antanas 

 Adding full bibliography for 7038410--7038411.cif.
;
_cod_original_cell_volume 1980(3)
_cod_database_code 7038410
_shelx_shelxl_version_number 2014/7
_shelx_space_group_comment
;
The symmetry employed for this shelxl refinement is uniquely defined
by the following loop, which should always be used as a source of
symmetry information in preference to the above space-group names.
They are only intended as comments.
;

loop_
_space_group_symop_operation_xyz
'x, y, z'
'-x+1/2, -y+1/2, z+1/2'
'-x, y, -z+1/2'
'x+1/2, -y+1/2, -z'
'-x, -y, -z'
'x-1/2, y-1/2, -z-1/2'
'x, -y, z-1/2'
'-x-1/2, y-1/2, z'

loop_
_atom_site_label
_atom_site_type_symbol
_atom_site_fract_x
_atom_site_fract_y
_atom_site_fract_z
_atom_site_U_iso_or_equiv
_atom_site_adp_type
_atom_site_occupancy
_atom_site_site_symmetry_order
_atom_site_calc_flag
_atom_site_refinement_flags_posn
_atom_site_refinement_flags_adp
_atom_site_refinement_flags_occupancy
C2 C 0.7968(12) 0.4266(9) 0.6389(16) 0.119(6) Uani 1 1 d D . .
H2A H 0.7575 0.4553 0.5640 0.143 Uiso 1 1 calc R U .
H2B H 0.8140 0.3735 0.5928 0.143 Uiso 1 1 calc R U .
C1 C 0.7480(11) 0.4125(9) 0.7836(19) 0.118(6) Uani 1 1 d D . .
H1A H 0.7301 0.4659 0.8278 0.142 Uiso 1 1 calc R U .
H1B H 0.7885 0.3858 0.8590 0.142 Uiso 1 1 calc R U .
C3 C 0.8828(8) 0.4790(8) 0.668(2) 0.103(5) Uani 1 1 d . . .
H3A H 0.8654 0.5339 0.7023 0.154 Uiso 1 1 calc R U .
H3B H 0.9176 0.4828 0.5722 0.154 Uiso 1 1 calc R U .
H3C H 0.9191 0.4530 0.7494 0.154 Uiso 1 1 calc R U .
Sb1 Sb 0.5000 0.33989(4) 0.2500 0.0369(2) Uani 1 2 d S T P
I1 I 0.70433(4) 0.33614(4) 0.21853(8) 0.0580(2) Uani 1 1 d . . .
I2 I 0.51297(4) 0.22510(4) 0.50636(7) 0.0520(2) Uani 1 1 d . . .
I3 I 0.5000 0.5000 0.0000 0.0523(2) Uani 1 2 d S . P
N1 N 0.6638(7) 0.3593(5) 0.7634(11) 0.074(3) Uani 1 1 d . . .
H1C H 0.6173 0.3911 0.7324 0.112 Uiso 1 1 calc R U .
H1D H 0.6501 0.3351 0.8554 0.112 Uiso 1 1 calc R U .
H1E H 0.6743 0.3203 0.6906 0.112 Uiso 1 1 calc R U .

loop_
_atom_site_aniso_label
_atom_site_aniso_U_11
_atom_site_aniso_U_22
_atom_site_aniso_U_33
_atom_site_aniso_U_23
_atom_site_aniso_U_13
_atom_site_aniso_U_12
C2 0.175(17) 0.086(10) 0.097(11) 0.005(9) 0.011(11) 0.042(11)
C1 0.133(14) 0.077(9) 0.146(15) -0.006(9) 0.046(12) 0.008(9)
C3 0.058(7) 0.078(9) 0.173(15) 0.025(9) 0.007(9) -0.002(6)
Sb1 0.0477(5) 0.0315(4) 0.0313(4) 0.000 -0.0037(3) 0.000
I1 0.0433(3) 0.0535(4) 0.0773(5) 0.0034(3) -0.0037(3) -0.0002(3)
I2 0.0733(4) 0.0446(3) 0.0381(3) 0.0105(2) -0.0065(3) -0.0003(3)
I3 0.0676(6) 0.0458(5) 0.0436(5) 0.0146(4) 0.0011(4) 0.0089(4)
N1 0.070(6) 0.060(5) 0.093(7) -0.008(5) 0.003(5) -0.005(5)

loop_
_atom_type_symbol
_atom_type_description
_atom_type_scat_dispersion_real
_atom_type_scat_dispersion_imag
_atom_type_scat_source
C C 0.0033 0.0016 'International Tables Vol C Tables 4.2.6.8 and 6.1.1.4'
H H 0.0000 0.0000 'International Tables Vol C Tables 4.2.6.8 and 6.1.1.4'
N N 0.0061 0.0033 'International Tables Vol C Tables 4.2.6.8 and 6.1.1.4'
Sb Sb -0.5866 1.5461 'International Tables Vol C Tables 4.2.6.8 and 6.1.1.4'
I I -0.4742 1.8119 'International Tables Vol C Tables 4.2.6.8 and 6.1.1.4'

loop_
_geom_angle_atom_site_label_1
_geom_angle_atom_site_label_2
_geom_angle_atom_site_label_3
_geom_angle
_geom_angle_site_symmetry_1
_geom_angle_site_symmetry_3
C1 C2 C3 110.9(14) . .
C2 C1 N1 113.6(15) . .
I2 Sb1 I2 99.36(8) . 3_655
I2 Sb1 I1 89.29(2) . .
I2 Sb1 I1 89.22(2) 3_655 .
I2 Sb1 I1 89.22(2) . 3_655
I2 Sb1 I1 89.29(2) 3_655 3_655
I1 Sb1 I1 177.70(4) . 3_655

loop_
_geom_bond_atom_site_label_1
_geom_bond_atom_site_label_2
_geom_bond_distance
_geom_bond_site_symmetry_2
C2 C1 1.432(14) .
C2 C3 1.534(19) .
C1 N1 1.509(17) .
Sb1 I2 2.845(2) .
Sb1 I2 2.845(2) 3_655
Sb1 I1 3.004(3) .
Sb1 I1 3.004(3) 3_655

loop_
_geom_hbond_atom_site_label_D
_geom_hbond_atom_site_label_H
_geom_hbond_atom_site_label_A
_geom_hbond_distance_DH
_geom_hbond_distance_HA
_geom_hbond_distance_DA
_geom_hbond_angle_DHA
_geom_hbond_site_symmetry_A
N1 H1C I3 0.89 3.33 3.849(9) 119.8 1_556
N1 H1C I3 0.89 3.14 3.971(10) 157.1 3_655
N1 H1D I1 0.89 3.16 3.900(10) 141.6 1_556
N1 H1D I2 0.89 3.19 3.885(10) 136.8 3_656
N1 H1E I1 0.89 3.08 3.701(9) 128.3 2_655
N1 H1E I2 0.89 3.21 3.769(9) 122.7 .

loop_
_geom_torsion_atom_site_label_1
_geom_torsion_atom_site_label_2
_geom_torsion_atom_site_label_3
_geom_torsion_atom_site_label_4
_geom_torsion
C3 C2 C1 N1 -178.4(10)
